data_2002688
loop_
_publ_author_name
'Mueller-Buschbaum, Hk'
'Muenchau, S'

_publ_section_title
;
Eu3+ und Eu2+ in Oxometallaten der Zusammensetzung M Be Ln2 O5: Sr Be
Eu2 O5 und Eu Be Nd2 O5
;
_journal_name_full
;
Zeitschrift fuer Anorganische und Allgemeine Chemie
;
_journal_page_first 1033
_journal_page_last 1036
_journal_paper_doi 10.1002/zaac.19946200614
_journal_volume 620
_journal_year 1994
_chemical_formula_structural 'Eu Be Nd2 O5'
_chemical_formula_sum 'Be Eu Nd2 O5'
_chemical_name_systematic 'Europium(II) beryllium dineodymium oxide'
_space_group_IT_number 62
_symmetry_cell_setting orthorhombic
_symmetry_Int_Tables_number 62
_symmetry_space_group_name_Hall '-P 2ac 2n'
_symmetry_space_group_name_H-M 'P n m a'
_cell_angle_alpha 90
_cell_angle_beta 90
_cell_angle_gamma 90
_cell_formula_units_Z 4
_cell_length_a 9.5338(14)
_cell_length_b 7.2249(11)
_cell_length_c 6.5443(9)
_cell_volume 450.8
_refine_ls_R_factor_all 0.072
_cod_database_code 2002688

loop_
_symmetry_equiv_pos_as_xyz
x,y,z
1/2+x,1/2-y,1/2-z
-x,1/2+y,-z
1/2-x,-y,1/2+z
-x,-y,-z
1/2-x,1/2+y,1/2+z
x,1/2-y,z
1/2+x,y,1/2-z

loop_
_atom_site_label
_atom_site_type_symbol
_atom_site_symmetry_multiplicity
_atom_site_Wyckoff_symbol
_atom_site_fract_x
_atom_site_fract_y
_atom_site_fract_z
_atom_site_occupancy
_atom_site_attached_hydrogens
_atom_site_calc_flag
Nd1 Nd3+ 4 c 0.9755(1) 0.25 0.5968(2) 1. 0 d
Eu1 Eu2+ 8 d 0.8269(1) 0.0224(1) 0.0807(1) 0.5 0 d
Nd2 Nd3+ 8 d 0.8269(1) 0.0224(1) 0.0807(1) 0.5 0 d
Be1 Be2+ 4 c 0.0983(10) 0.25 0.1865(11) 1. 0 d
O1 O2- 8 d 0.435(1) 0.940(1) 0.810(1) 1. 0 d
O2 O2- 4 c 0.224(1) 0.25 0.665(1) 1. 0 d
O3 O2- 4 c 0.273(1) 0.25 0.135(1) 1. 0 d
O4 O2- 4 c 0.507(1) 0.25 0.520(1) 1. 0 d

loop_
_atom_type_symbol
_atom_type_oxidation_number
Nd3+ 3.000
Eu2+ 2.000
Be2+ 2.000
O2- -2.000
